data_7119424
loop_
_publ_author_name
'Aggarwal, Himanshu'
'Das, Raj Kumar'
'Engel, Emile R.'
'Barbour, Leonard J.'

_publ_section_title
;
 A five-fold interpenetrated metal-organic framework showing a large
 variation in thermal expansion behaviour owing to dramatic structural
 transformation upon dehydration-rehydration.
;
_journal_issue 5
_journal_name_full 'Chemical communications (Cambridge, England)'
_journal_page_first 861
_journal_page_last 864
_journal_paper_doi 10.1039/c6cc07995d
_journal_volume 53
_journal_year 2017
_chemical_formula_moiety 'C16 H14 N2 O4 Zn'
_chemical_formula_sum 'C16 H14 N2 O4 Zn'
_chemical_formula_weight 363.66
_chemical_name_systematic
; 
 ? 
;
_space_group_IT_number 2
_symmetry_cell_setting triclinic
_symmetry_space_group_name_Hall '-P 1'
_symmetry_space_group_name_H-M 'P -1'
_atom_sites_solution_hydrogens geom
_atom_sites_solution_primary direct
_atom_sites_solution_secondary difmap
_audit_creation_method SHELXL-97
_audit_update_record
;
2016-05-18 deposited with the CCDC.
2016-12-06 downloaded from the CCDC.
;
_cell_angle_alpha 92.3730(10)
_cell_angle_beta 107.6790(10)
_cell_angle_gamma 95.3090(10)
_cell_formula_units_Z 2
_cell_length_a 8.17940(10)
_cell_length_b 8.85960(10)
_cell_length_c 11.3396(2)
_cell_measurement_reflns_used 5669
_cell_measurement_temperature 200(2)
_cell_measurement_theta_max 26.12
_cell_measurement_theta_min 2.31
_cell_volume 777.476(19)
_computing_cell_refinement 'SAINT (Bruker, 2009)'
_computing_data_reduction SAINT
_computing_molecular_graphics 'X-Seed (Barbour 2001)'
_computing_structure_refinement 'SHELXL-97 (Sheldrick, 1997)'
_computing_structure_solution 'SHELXS-97 (Sheldrick, 1990)'
_diffrn_ambient_temperature 200(2)
_diffrn_measured_fraction_theta_full 0.997
_diffrn_measured_fraction_theta_max 0.997
_diffrn_measurement_device_type 'CCD area detector'
_diffrn_measurement_method 'phi and omega scans'
_diffrn_radiation_monochromator graphite
_diffrn_radiation_source 'fine-focus sealed tube'
_diffrn_radiation_type MoK\a
_diffrn_radiation_wavelength 0.71073
_diffrn_reflns_av_R_equivalents 0.0234
_diffrn_reflns_av_sigmaI/netI 0.0220
_diffrn_reflns_limit_h_max 9
_diffrn_reflns_limit_h_min -10
_diffrn_reflns_limit_k_max 10
_diffrn_reflns_limit_k_min -10
_diffrn_reflns_limit_l_max 14
_diffrn_reflns_limit_l_min -14
_diffrn_reflns_number 10738
_diffrn_reflns_theta_full 26.12
_diffrn_reflns_theta_max 26.12
_diffrn_reflns_theta_min 1.89
_exptl_absorpt_coefficient_mu 1.601
_exptl_absorpt_correction_T_max 0.8760
_exptl_absorpt_correction_T_min 0.6923
_exptl_absorpt_correction_type multi-scan
_exptl_absorpt_process_details SADABS
_exptl_crystal_colour colorless
_exptl_crystal_density_diffrn 1.553
_exptl_crystal_density_method 'not measured'
_exptl_crystal_description plate
_exptl_crystal_F_000 372
_exptl_crystal_size_max 0.248
_exptl_crystal_size_mid 0.131
_exptl_crystal_size_min 0.085
_refine_diff_density_max 0.320
_refine_diff_density_min -0.221
_refine_diff_density_rms 0.052
_refine_ls_extinction_method none
_refine_ls_goodness_of_fit_ref 1.067
_refine_ls_hydrogen_treatment refU
_refine_ls_matrix_type full
_refine_ls_number_parameters 208
_refine_ls_number_reflns 3087
_refine_ls_number_restraints 0
_refine_ls_restrained_S_all 1.067
_refine_ls_R_factor_all 0.0253
_refine_ls_R_factor_gt 0.0229
_refine_ls_shift/su_max 0.001
_refine_ls_shift/su_mean 0.000
_refine_ls_structure_factor_coef Fsqd
_refine_ls_weighting_details 'calc w=1/[\s^2^(Fo^2^)+(0.0248P)^2^+0.3871P] where P=(Fo^2^+2Fc^2^)/3'
_refine_ls_weighting_scheme calc
_refine_ls_wR_factor_gt 0.0555
_refine_ls_wR_factor_ref 0.0565
_reflns_number_gt 2897
_reflns_number_total 3087
_reflns_threshold_expression >2sigma(I)
_cod_data_source_file c6cc07995d2.cif
_cod_data_source_block LJB_1_200K
_cod_depositor_comments
;
The following automatic conversions were performed:

'_symmetry_cell_setting' value 'Triclinic' changed to 'triclinic'
according to
/usr/data/users/saulius/crontab/automatic-downloads/rss-feeds/RSC/lib/dictionaries/cif_core.dic
dictionary named 'cif_core.dic' version 2.4.2 from 2011-04-26.

Automatic conversion script
Id: cif_fix_values 4268 2015-11-12 08:31:59Z antanas 
;
_cod_original_sg_symbol_H-M P-1
_cod_database_code 7119424

loop_
_symmetry_equiv_pos_as_xyz
'x, y, z'
'-x, -y, -z'

loop_
_atom_site_label
_atom_site_type_symbol
_atom_site_fract_x
_atom_site_fract_y
_atom_site_fract_z
_atom_site_U_iso_or_equiv
_atom_site_adp_type
_atom_site_occupancy
_atom_site_symmetry_multiplicity
_atom_site_calc_flag
_atom_site_refinement_flags
Zn1 Zn 0.47571(2) 0.85876(2) 0.743889(17) 0.01777(7) Uani 1 1 d .
O1 O 0.29721(16) 0.90853(15) 0.57457(13) 0.0320(3) Uani 1 1 d .
N1 N 0.64822(18) 1.05211(16) 0.81628(13) 0.0206(3) Uani 1 1 d .
C1 C 0.2013(2) 0.9587(2) 0.63205(18) 0.0266(4) Uani 1 1 d .
O2 O 0.24276(18) 0.96335(17) 0.74766(13) 0.0357(3) Uani 1 1 d .
N2 N 0.63052(18) 0.75794(16) 0.65420(13) 0.0205(3) Uani 1 1 d .
C2 C 0.0326(2) 1.0094(2) 0.56087(17) 0.0247(4) Uani 1 1 d .
H2 H -0.0313 1.0580 0.6058 0.030 Uiso 1 1 calc R
O3 O 0.54463(18) 0.74481(14) 0.90127(12) 0.0286(3) Uani 1 1 d .
C3 C 0.4421(2) 0.6245(2) 0.86058(16) 0.0237(4) Uani 1 1 d .
O4 O 0.33198(18) 0.61159(16) 0.75622(12) 0.0332(3) Uani 1 1 d .
C4 C 0.4547(2) 0.4940(2) 0.94093(16) 0.0235(4) Uani 1 1 d .
H4 H 0.3945 0.3981 0.9050 0.028 Uiso 1 1 calc R
C5 C 0.7058(2) 1.0915(2) 0.93837(16) 0.0251(4) Uani 1 1 d .
H5 H 0.6632 1.0313 0.9923 0.030 Uiso 1 1 calc R
C6 C 0.8247(2) 1.2162(2) 0.98879(17) 0.0289(4) Uani 1 1 d .
H6 H 0.8610 1.2410 1.0758 0.035 Uiso 1 1 calc R
C7 C 0.8916(2) 1.3056(2) 0.91269(18) 0.0274(4) Uani 1 1 d .
C8 C 0.8298(3) 1.2640(2) 0.78674(19) 0.0366(5) Uani 1 1 d .
H8 H 0.8698 1.3224 0.7306 0.044 Uiso 1 1 calc R
C9 C 0.7107(3) 1.1385(2) 0.74231(17) 0.0312(4) Uani 1 1 d .
H9 H 0.6712 1.1121 0.6555 0.037 Uiso 1 1 calc R
C10 C 1.0293(3) 1.4381(2) 0.9647(2) 0.0330(4) Uani 1 1 d .
H10A H 1.0627 1.4828 0.8956 0.040 Uiso 1 1 calc R
H10B H 1.1328 1.4003 1.0212 0.040 Uiso 1 1 calc R
C11 C 0.7959(2) 0.7471(2) 0.71685(16) 0.0247(4) Uani 1 1 d .
H11 H 0.8378 0.7826 0.8020 0.030 Uiso 1 1 calc R
C12 C 0.9082(2) 0.6868(2) 0.66367(16) 0.0240(4) Uani 1 1 d .
H12 H 1.0242 0.6797 0.7121 0.029 Uiso 1 1 calc R
C13 C 0.8511(2) 0.63653(19) 0.53885(16) 0.0214(4) Uani 1 1 d .
C14 C 0.6792(2) 0.6448(2) 0.47471(17) 0.0282(4) Uani 1 1 d .
H14 H 0.6337 0.6091 0.3897 0.034 Uiso 1 1 calc R
C15 C 0.5741(2) 0.7055(2) 0.53508(17) 0.0265(4) Uani 1 1 d .
H15 H 0.4563 0.7102 0.4898 0.032 Uiso 1 1 calc R
C16 C 0.9743(2) 0.5772(2) 0.47745(17) 0.0250(4) Uani 1 1 d .
H16A H 1.0792 0.6508 0.4962 0.030 Uiso 1 1 calc R
H16B H 0.9193 0.5671 0.3864 0.030 Uiso 1 1 calc R

loop_
_atom_site_aniso_label
_atom_site_aniso_U_11
_atom_site_aniso_U_22
_atom_site_aniso_U_33
_atom_site_aniso_U_23
_atom_site_aniso_U_13
_atom_site_aniso_U_12
Zn1 0.01626(11) 0.01816(11) 0.01767(11) 0.00208(7) 0.00309(7) 0.00276(7)
O1 0.0216(7) 0.0348(8) 0.0373(8) 0.0056(6) 0.0030(6) 0.0108(6)
N1 0.0208(7) 0.0193(7) 0.0207(7) 0.0004(6) 0.0055(6) 0.0003(6)
C1 0.0194(9) 0.0188(9) 0.0363(11) 0.0071(7) 0.0010(8) -0.0002(7)
O2 0.0293(8) 0.0428(8) 0.0290(7) 0.0082(6) -0.0011(6) 0.0052(6)
N2 0.0198(7) 0.0202(7) 0.0217(7) 0.0011(6) 0.0064(6) 0.0044(6)
C2 0.0204(9) 0.0213(9) 0.0321(9) 0.0060(7) 0.0063(7) 0.0053(7)
O3 0.0372(8) 0.0225(7) 0.0257(7) 0.0067(5) 0.0096(6) -0.0008(6)
C3 0.0241(9) 0.0250(9) 0.0260(9) 0.0056(7) 0.0120(8) 0.0068(7)
O4 0.0328(8) 0.0376(8) 0.0251(7) 0.0082(6) 0.0012(6) 0.0063(6)
C4 0.0218(9) 0.0214(9) 0.0273(9) 0.0044(7) 0.0077(7) 0.0001(7)
C5 0.0259(10) 0.0267(9) 0.0234(9) 0.0009(7) 0.0107(8) -0.0035(8)
C6 0.0292(10) 0.0318(10) 0.0225(9) -0.0041(7) 0.0063(8) -0.0046(8)
C7 0.0255(10) 0.0237(9) 0.0331(10) 0.0003(8) 0.0108(8) -0.0021(8)
C8 0.0500(13) 0.0309(11) 0.0298(10) 0.0050(8) 0.0176(10) -0.0102(9)
C9 0.0434(12) 0.0283(10) 0.0187(9) 0.0023(7) 0.0073(8) -0.0047(9)
C10 0.0285(10) 0.0300(10) 0.0400(11) -0.0012(8) 0.0132(9) -0.0060(8)
C11 0.0243(9) 0.0294(10) 0.0199(9) 0.0005(7) 0.0054(7) 0.0062(7)
C12 0.0186(9) 0.0280(9) 0.0248(9) 0.0025(7) 0.0050(7) 0.0052(7)
C13 0.0233(9) 0.0164(8) 0.0267(9) 0.0020(7) 0.0107(7) 0.0025(7)
C14 0.0264(10) 0.0318(10) 0.0237(9) -0.0066(7) 0.0050(8) 0.0032(8)
C15 0.0194(9) 0.0303(10) 0.0261(9) -0.0027(7) 0.0015(7) 0.0048(7)
C16 0.0258(10) 0.0239(9) 0.0279(9) 0.0009(7) 0.0120(8) 0.0035(7)

loop_
_atom_type_symbol
_atom_type_description
_atom_type_scat_dispersion_real
_atom_type_scat_dispersion_imag
_atom_type_scat_source
C C 0.0033 0.0016 'International Tables Vol C Tables 4.2.6.8 and 6.1.1.4'
H H 0.0000 0.0000 'International Tables Vol C Tables 4.2.6.8 and 6.1.1.4'
N N 0.0061 0.0033 'International Tables Vol C Tables 4.2.6.8 and 6.1.1.4'
O O 0.0106 0.0060 'International Tables Vol C Tables 4.2.6.8 and 6.1.1.4'
Zn Zn 0.2839 1.4301 'International Tables Vol C Tables 4.2.6.8 and 6.1.1.4'

loop_
_geom_angle_atom_site_label_1
_geom_angle_atom_site_label_2
_geom_angle_atom_site_label_3
_geom_angle
_geom_angle_site_symmetry_1
_geom_angle_site_symmetry_3
O3 Zn1 N1 95.73(5) . .
O3 Zn1 N2 97.06(5) . .
N1 Zn1 N2 95.81(6) . .
O3 Zn1 O1 152.70(6) . .
N1 Zn1 O1 108.47(5) . .
N2 Zn1 O1 92.95(5) . .
O3 Zn1 O2 105.47(5) . .
N1 Zn1 O2 95.79(5) . .
N2 Zn1 O2 153.41(6) . .
O1 Zn1 O2 60.66(5) . .
O3 Zn1 O4 58.44(5) . .
N1 Zn1 O4 154.06(5) . .
N2 Zn1 O4 90.22(5) . .
O1 Zn1 O4 96.33(5) . .
O2 Zn1 O4 89.72(5) . .
O3 Zn1 C1 131.58(6) . .
N1 Zn1 C1 104.45(6) . .
N2 Zn1 C1 123.36(6) . .
O1 Zn1 C1 30.52(6) . .
O2 Zn1 C1 30.15(6) . .
O4 Zn1 C1 92.99(5) . .
O3 Zn1 C3 29.62(5) . .
N1 Zn1 C3 125.35(6) . .
N2 Zn1 C3 92.71(6) . .
O1 Zn1 C3 124.87(6) . .
O2 Zn1 C3 99.88(6) . .
O4 Zn1 C3 28.88(5) . .
C1 Zn1 C3 114.98(6) . .
C1 O1 Zn1 90.80(11) . .
C9 N1 C5 117.57(15) . .
C9 N1 Zn1 120.85(12) . .
C5 N1 Zn1 121.53(12) . .
O2 C1 O1 121.21(17) . .
O2 C1 C2 119.16(18) . .
O1 C1 C2 119.61(17) . .
O2 C1 Zn1 62.55(10) . .
O1 C1 Zn1 58.69(9) . .
C2 C1 Zn1 176.54(13) . .
C1 O2 Zn1 87.30(12) . .
C15 N2 C11 117.41(15) . .
C15 N2 Zn1 123.27(12) . .
C11 N2 Zn1 119.31(12) . .
C2 C2 C1 123.6(2) 2_576 .
C3 O3 Zn1 97.78(11) . .
O4 C3 O3 122.27(16) . .
O4 C3 C4 119.01(16) . .
O3 C3 C4 118.72(16) . .
O4 C3 Zn1 69.86(10) . .
O3 C3 Zn1 52.60(8) . .
C4 C3 Zn1 170.09(13) . .
C3 O4 Zn1 81.25(11) . .
C4 C4 C3 122.9(2) 2_667 .
N1 C5 C6 122.51(17) . .
C5 C6 C7 120.26(17) . .
C8 C7 C6 116.46(17) . .
C8 C7 C10 121.48(17) . .
C6 C7 C10 122.02(17) . .
C9 C8 C7 120.39(18) . .
N1 C9 C8 122.78(17) . .
C7 C10 C10 113.0(2) . 2_787
N2 C11 C12 123.03(16) . .
C11 C12 C13 119.60(16) . .
C14 C13 C12 117.35(16) . .
C14 C13 C16 122.27(16) . .
C12 C13 C16 120.37(16) . .
C15 C14 C13 119.55(17) . .
N2 C15 C14 123.01(17) . .
C13 C16 C16 111.29(18) . 2_766

loop_
_geom_bond_atom_site_label_1
_geom_bond_atom_site_label_2
_geom_bond_distance
_geom_bond_site_symmetry_2
Zn1 O3 2.0409(12) .
Zn1 N1 2.0814(14) .
Zn1 N2 2.0861(14) .
Zn1 O1 2.1211(13) .
Zn1 O2 2.2055(15) .
Zn1 O4 2.4178(14) .
Zn1 C1 2.4826(18) .
Zn1 C3 2.5453(18) .
O1 C1 1.261(2) .
N1 C9 1.339(2) .
N1 C5 1.339(2) .
C1 O2 1.248(2) .
C1 C2 1.492(2) .
N2 C15 1.335(2) .
N2 C11 1.338(2) .
C2 C2 1.317(4) 2_576
O3 C3 1.270(2) .
C3 O4 1.244(2) .
C3 C4 1.493(2) .
C4 C4 1.314(4) 2_667
C5 C6 1.380(3) .
C6 C7 1.391(3) .
C7 C8 1.384(3) .
C7 C10 1.513(3) .
C8 C9 1.376(3) .
C10 C10 1.527(4) 2_787
C11 C12 1.376(2) .
C12 C13 1.388(2) .
C13 C14 1.383(3) .
C13 C16 1.507(2) .
C14 C15 1.382(3) .
C16 C16 1.531(3) 2_766
